data_7207005
loop_
_publ_author_name
'Bai, Shi-Qiang'
'Yong, Anna Marie'
'Hu, Jian Jin'
'Young, David J.'
'Zhang, Xinhai'
'Zong, Yun'
'Xu, Jianwei'
'Zuo, Jing-Lin'
'Hor, T. S. Andy'

_publ_section_title
;
 Zinc, cobalt and copper coordination polymers with different structural
 motifs from picolyl-triazole hybrid ligands
;
_journal_issue 3
_journal_name_full CrystEngComm
_journal_page_first 961
_journal_paper_doi 10.1039/c1ce05808h
_journal_volume 14
_journal_year 2012
_chemical_formula_sum 'C28 H46 Cl2 Cu N8 O11'
_chemical_formula_weight 805.17
_chemical_name_systematic
;
?
;
_space_group_IT_number 4
_symmetry_cell_setting monoclinic
_symmetry_space_group_name_Hall 'P 2yb'
_symmetry_space_group_name_H-M 'P 1 21 1'
_atom_sites_solution_hydrogens geom
_atom_sites_solution_primary direct
_atom_sites_solution_secondary difmap
_audit_creation_method SHELXL-97
_cell_angle_alpha 90.00
_cell_angle_beta 100.110(3)
_cell_angle_gamma 90.00
_cell_formula_units_Z 2
_cell_length_a 8.9908(13)
_cell_length_b 15.880(2)
_cell_length_c 12.7955(18)
_cell_measurement_reflns_used 920
_cell_measurement_temperature 100(2)
_cell_measurement_theta_max 27.47
_cell_measurement_theta_min 2.87
_cell_volume 1798.5(4)
_computing_cell_refinement 'Bruker SMART'
_computing_data_collection 'Bruker SMART'
_computing_data_reduction 'Bruker SAINT'
_computing_molecular_graphics 'Bruker SHELXTL'
_computing_publication_material 'Bruker SHELXTL'
_computing_structure_refinement 'SHELXL-97 (Sheldrick, 1997)'
_computing_structure_solution 'SHELXS-97 (Sheldrick, 1990)'
_diffrn_ambient_temperature 100(2)
_diffrn_measured_fraction_theta_full 0.999
_diffrn_measured_fraction_theta_max 0.999
_diffrn_measurement_device_type 'CCD area detector'
_diffrn_measurement_method 'phi and omega scans'
_diffrn_radiation_monochromator graphite
_diffrn_radiation_source 'fine-focus sealed tube'
_diffrn_radiation_type MoK\a
_diffrn_radiation_wavelength 0.71073
_diffrn_reflns_av_R_equivalents 0.0341
_diffrn_reflns_av_sigmaI/netI 0.0674
_diffrn_reflns_limit_h_max 9
_diffrn_reflns_limit_h_min -11
_diffrn_reflns_limit_k_max 20
_diffrn_reflns_limit_k_min -20
_diffrn_reflns_limit_l_max 16
_diffrn_reflns_limit_l_min -16
_diffrn_reflns_number 12764
_diffrn_reflns_theta_full 27.50
_diffrn_reflns_theta_max 27.50
_diffrn_reflns_theta_min 2.06
_exptl_absorpt_coefficient_mu 0.823
_exptl_absorpt_correction_T_max 0.8527
_exptl_absorpt_correction_T_min 0.6649
_exptl_absorpt_correction_type multi-scan
_exptl_absorpt_process_details 'Sadabs, (Sheldrick 2001)'
_exptl_crystal_colour BLUE
_exptl_crystal_density_diffrn 1.487
_exptl_crystal_density_meas ?
_exptl_crystal_density_method 'not measured'
_exptl_crystal_description BLOCK
_exptl_crystal_F_000 842
_exptl_crystal_size_max 0.54
_exptl_crystal_size_mid 0.24
_exptl_crystal_size_min 0.20
_refine_diff_density_max 1.136
_refine_diff_density_min -0.298
_refine_diff_density_rms 0.090
_refine_ls_abs_structure_details 'Flack H D (1983), Acta Cryst. A39, 876-881'
_refine_ls_abs_structure_Flack 0.019(12)
_refine_ls_extinction_method none
_refine_ls_goodness_of_fit_ref 1.041
_refine_ls_hydrogen_treatment mixed
_refine_ls_matrix_type full
_refine_ls_number_parameters 471
_refine_ls_number_reflns 7433
_refine_ls_number_restraints 10
_refine_ls_restrained_S_all 1.041
_refine_ls_R_factor_all 0.0506
_refine_ls_R_factor_gt 0.0470
_refine_ls_shift/su_max 0.001
_refine_ls_shift/su_mean 0.000
_refine_ls_structure_factor_coef Fsqd
_refine_ls_weighting_details 'calc w=1/[\s^2^(Fo^2^)+(0.0595P)^2^+0.2025P] where P=(Fo^2^+2Fc^2^)/3'
_refine_ls_weighting_scheme calc
_refine_ls_wR_factor_gt 0.1128
_refine_ls_wR_factor_ref 0.1158
_reflns_number_gt 6901
_reflns_number_total 7433
_reflns_threshold_expression >2sigma(I)
_cod_data_source_file c1ce05808h.txt
_cod_data_source_block a210
_cod_depositor_comments
;
The following automatic conversions were performed:

'_symmetry_cell_setting' value 'Monoclinic' changed to 'monoclinic'
according to /home/saulius/struct/CIF-dictionaries/cif_core.dic
dictionary named 'cif_core.dic' version 2.4.1 from
2010-06-29.

'_exptl_absorpt_correction_type' value 'Multi-scan'
changed to 'multi-scan' according to
/home/saulius/struct/CIF-dictionaries/cif_core.dic dictionary named
'cif_core.dic' version 2.4.1 from 2010-06-29.

Automatic conversion script
Id: cif_fix_values 1715 2011-07-08 13:25:40Z adriana 

The following automatic conversions were performed:

'_exptl_crystal_density_meas' value 'Not Measured' was changed to '?'
- the value is perceived as not measured.

Automatic conversion script
Id: cif_fix_values 3008 2015-01-20 13:52:24Z robertas 
;
_cod_original_sg_symbol_H-M P2(1)
_cod_database_code 7207005

loop_
_symmetry_equiv_pos_as_xyz
'x, y, z'
'-x, y+1/2, -z'

loop_
_atom_site_label
_atom_site_type_symbol
_atom_site_fract_x
_atom_site_fract_y
_atom_site_fract_z
_atom_site_U_iso_or_equiv
_atom_site_adp_type
_atom_site_occupancy
_atom_site_symmetry_multiplicity
_atom_site_calc_flag
_atom_site_refinement_flags
Cu1 Cu 0.00405(4) 0.62325(3) 0.71753(3) 0.01871(11) Uani 1 1 d .
N1 N -0.1566(3) 0.60023(19) 0.5891(2) 0.0208(6) Uani 1 1 d .
N2 N -0.2645(3) 0.65685(19) 0.5669(2) 0.0186(6) Uani 1 1 d .
N3 N -0.3512(3) 0.6316(2) 0.4769(2) 0.0193(6) Uani 1 1 d .
N4 N -0.8412(3) 0.6276(2) 0.6196(2) 0.0204(5) Uani 1 1 d .
N5 N 0.1607(3) 0.65967(19) 0.8404(2) 0.0187(6) Uani 1 1 d .
N6 N 0.2636(3) 0.7140(2) 0.8224(2) 0.0196(6) Uani 1 1 d .
N7 N 0.3488(3) 0.72903(19) 0.9164(2) 0.0185(6) Uani 1 1 d .
N8 N 0.8440(3) 0.66976(19) 0.7937(2) 0.0190(6) Uani 1 1 d .
Cl2 Cl 0.32357(10) 0.86818(6) 0.22122(7) 0.0278(2) Uani 1 1 d .
O1 O 0.6164(4) 0.5665(2) 0.0499(2) 0.0446(8) Uani 1 1 d .
O2 O 0.6600(3) 0.4721(2) 0.1944(2) 0.0353(7) Uani 1 1 d .
O3 O 0.5173(4) 0.5943(2) 0.2034(2) 0.0471(9) Uani 1 1 d .
O4 O 0.4180(3) 0.48396(18) 0.0912(2) 0.0312(6) Uani 1 1 d .
C1 C -0.3008(4) 0.5592(2) 0.4410(3) 0.0228(7) Uani 1 1 d .
H1 H -0.3430 0.5293 0.3785 0.027 Uiso 1 1 calc R
C2 C -0.1762(4) 0.5378(2) 0.5133(3) 0.0235(7) Uani 1 1 d .
C3 C -0.4905(4) 0.6759(3) 0.4375(3) 0.0236(7) Uani 1 1 d .
H3A H -0.5262 0.6601 0.3624 0.028 Uiso 1 1 calc R
H3B H -0.4708 0.7373 0.4400 0.028 Uiso 1 1 calc R
C4 C -0.8587(4) 0.6830(3) 0.5402(3) 0.0258(8) Uani 1 1 d .
H4 H -0.9524 0.7119 0.5236 0.031 Uiso 1 1 calc R
C5 C -0.7487(4) 0.7008(3) 0.4805(3) 0.0269(8) Uani 1 1 d .
H5 H -0.7651 0.7425 0.4265 0.032 Uiso 1 1 calc R
C6 C -0.6128(4) 0.6562(2) 0.5012(3) 0.0202(7) Uani 1 1 d .
C7 C -0.5978(4) 0.5956(2) 0.5801(3) 0.0199(7) Uani 1 1 d .
H7 H -0.5092 0.5619 0.5941 0.024 Uiso 1 1 calc R
C8 C -0.7115(4) 0.5842(2) 0.6383(3) 0.0211(7) Uani 1 1 d .
H8 H -0.6973 0.5438 0.6940 0.025 Uiso 1 1 calc R
C9 C -0.0829(5) 0.4581(3) 0.5189(3) 0.0342(9) Uani 1 1 d .
H9A H -0.1259 0.4160 0.5623 0.041 Uiso 1 1 calc R
H9B H 0.0213 0.4707 0.5551 0.041 Uiso 1 1 calc R
C10 C -0.0771(5) 0.4204(3) 0.4107(4) 0.0397(10) Uani 1 1 d .
H10A H -0.0709 0.3583 0.4174 0.048 Uiso 1 1 calc R
H10B H -0.1720 0.4343 0.3619 0.048 Uiso 1 1 calc R
C11 C 0.0549(6) 0.4516(3) 0.3633(4) 0.0418(11) Uani 1 1 d .
H11A H 0.0329 0.4430 0.2855 0.050 Uiso 1 1 calc R
H11B H 0.0677 0.5127 0.3769 0.050 Uiso 1 1 calc R
C12 C 0.1995(6) 0.4071(3) 0.4083(3) 0.0409(11) Uani 1 1 d .
H12A H 0.1828 0.3456 0.4014 0.049 Uiso 1 1 calc R
H12B H 0.2260 0.4202 0.4850 0.049 Uiso 1 1 calc R
C13 C 0.3314(7) 0.4305(3) 0.3553(4) 0.0478(13) Uani 1 1 d .
H13A H 0.3604 0.4897 0.3730 0.057 Uiso 1 1 calc R
H13B H 0.2998 0.4267 0.2774 0.057 Uiso 1 1 calc R
C14 C 0.4674(7) 0.3742(3) 0.3894(5) 0.0587(16) Uani 1 1 d .
H14A H 0.5007 0.3788 0.4663 0.088 Uiso 1 1 calc R
H14B H 0.5496 0.3917 0.3530 0.088 Uiso 1 1 calc R
H14C H 0.4399 0.3157 0.3708 0.088 Uiso 1 1 calc R
C15 C 0.3022(4) 0.6855(2) 0.9949(3) 0.0204(7) Uani 1 1 d .
H15 H 0.3454 0.6862 1.0682 0.025 Uiso 1 1 calc R
C16 C 0.1812(4) 0.6405(2) 0.9479(3) 0.0203(7) Uani 1 1 d .
C17 C 0.4809(4) 0.7836(2) 0.9215(3) 0.0236(7) Uani 1 1 d .
H17A H 0.5173 0.8001 0.9962 0.028 Uiso 1 1 calc R
H17B H 0.4512 0.8355 0.8803 0.028 Uiso 1 1 calc R
C18 C 0.7210(3) 0.6245(3) 0.8025(2) 0.0194(6) Uani 1 1 d .
H18 H 0.7156 0.5675 0.7798 0.023 Uiso 1 1 calc R
C19 C 0.6018(4) 0.6583(2) 0.8434(3) 0.0188(7) Uani 1 1 d .
H19 H 0.5155 0.6248 0.8477 0.023 Uiso 1 1 calc R
C20 C 0.6085(4) 0.7410(2) 0.8781(3) 0.0175(6) Uani 1 1 d .
C21 C 0.7377(4) 0.7868(2) 0.8720(3) 0.0216(7) Uani 1 1 d .
H21 H 0.7467 0.8434 0.8964 0.026 Uiso 1 1 calc R
C22 C 0.8546(4) 0.7494(2) 0.8297(3) 0.0205(7) Uani 1 1 d .
H22 H 0.9434 0.7809 0.8264 0.025 Uiso 1 1 calc R
C23 C 0.0867(4) 0.5775(2) 0.9954(3) 0.0237(7) Uani 1 1 d .
H23A H 0.1367 0.5218 0.9987 0.028 Uiso 1 1 calc R
H23B H -0.0130 0.5722 0.9486 0.028 Uiso 1 1 calc R
C24 C 0.0632(4) 0.6024(2) 1.1071(3) 0.0256(8) Uani 1 1 d .
H24A H 0.0210 0.5538 1.1405 0.031 Uiso 1 1 calc R
H24B H 0.1622 0.6164 1.1508 0.031 Uiso 1 1 calc R
C25 C -0.0423(4) 0.6772(2) 1.1063(3) 0.0237(7) Uani 1 1 d .
H25A H 0.0033 0.7267 1.0771 0.028 Uiso 1 1 calc R
H25B H -0.1389 0.6645 1.0587 0.028 Uiso 1 1 calc R
C26 C -0.0744(4) 0.6990(3) 1.2156(3) 0.0280(8) Uani 1 1 d .
H26A H -0.1109 0.6480 1.2476 0.034 Uiso 1 1 calc R
H26B H 0.0208 0.7169 1.2613 0.034 Uiso 1 1 calc R
C27 C -0.1903(5) 0.7680(3) 1.2131(3) 0.0303(8) Uani 1 1 d .
H27A H -0.2897 0.7466 1.1773 0.036 Uiso 1 1 calc R
H27B H -0.1622 0.8156 1.1706 0.036 Uiso 1 1 calc R
C28 C -0.2051(5) 0.8000(3) 1.3225(3) 0.0342(9) Uani 1 1 d .
H28A H -0.2298 0.7530 1.3660 0.051 Uiso 1 1 calc R
H28B H -0.2856 0.8423 1.3160 0.051 Uiso 1 1 calc R
H28C H -0.1093 0.8255 1.3564 0.051 Uiso 1 1 calc R
Cl1 Cl 0.55377(10) 0.52979(6) 0.13442(6) 0.02427(18) Uani 1 1 d .
O5 O 0.4284(4) 0.8562(2) 0.1492(3) 0.0488(9) Uani 1 1 d .
O6 O 0.2979(5) 0.7885(3) 0.2637(4) 0.0705(12) Uani 1 1 d .
O7 O 0.1852(4) 0.9000(3) 0.1601(3) 0.0528(10) Uani 1 1 d .
O8 O 0.3799(5) 0.9250(3) 0.2993(3) 0.0599(10) Uani 1 1 d .
O1W O 0.0428(3) 0.49117(18) 0.7630(2) 0.0247(5) Uani 1 1 d D
H1W H -0.009(4) 0.455(2) 0.783(3) 0.030 Uiso 1 1 d D
H2W H 0.117(3) 0.486(3) 0.810(3) 0.030 Uiso 1 1 d D
O2W O 0.6636(3) 0.9733(2) 0.1343(2) 0.0301(6) Uani 1 1 d D
H3W H 0.610(5) 0.931(2) 0.124(3) 0.036 Uiso 1 1 d D
H4W H 0.641(5) 0.989(3) 0.0701(19) 0.036 Uiso 1 1 d D
O3W O 0.8866(4) 0.3873(2) 0.0785(3) 0.0405(7) Uani 1 1 d D
H5W H 0.818(5) 0.417(3) 0.093(4) 0.049 Uiso 1 1 d D
H6W H 0.866(6) 0.397(3) 0.0130(17) 0.049 Uiso 1 1 d D

loop_
_atom_site_aniso_label
_atom_site_aniso_U_11
_atom_site_aniso_U_22
_atom_site_aniso_U_33
_atom_site_aniso_U_23
_atom_site_aniso_U_13
_atom_site_aniso_U_12
Cu1 0.01019(17) 0.0277(2) 0.01894(19) -0.00073(18) 0.00441(13) 0.00120(18)
N1 0.0118(13) 0.0307(18) 0.0208(14) 0.0001(11) 0.0051(11) 0.0015(11)
N2 0.0143(14) 0.0244(14) 0.0186(14) -0.0005(11) 0.0070(11) -0.0015(11)
N3 0.0141(12) 0.0282(15) 0.0171(12) 0.0009(13) 0.0068(9) -0.0001(13)
N4 0.0145(12) 0.0281(14) 0.0188(13) 0.0003(14) 0.0037(9) 0.0004(14)
N5 0.0114(13) 0.0253(14) 0.0211(14) -0.0006(11) 0.0073(11) -0.0003(11)
N6 0.0115(13) 0.0273(15) 0.0204(14) -0.0004(12) 0.0039(10) 0.0005(12)
N7 0.0114(12) 0.0218(14) 0.0230(15) -0.0028(11) 0.0045(11) 0.0032(11)
N8 0.0098(13) 0.0269(16) 0.0209(14) 0.0011(12) 0.0042(10) 0.0039(11)
Cl2 0.0250(4) 0.0307(5) 0.0292(5) 0.0073(4) 0.0093(3) 0.0057(4)
O1 0.0415(18) 0.062(2) 0.0299(16) 0.0119(14) 0.0047(13) -0.0166(16)
O2 0.0338(15) 0.0385(16) 0.0313(15) 0.0008(12) -0.0010(12) 0.0039(13)
O3 0.064(2) 0.0444(19) 0.0279(16) -0.0093(13) -0.0061(14) 0.0146(16)
O4 0.0294(14) 0.0336(15) 0.0312(15) 0.0008(12) 0.0072(11) -0.0010(12)
C1 0.0187(17) 0.0283(19) 0.0214(18) -0.0038(14) 0.0032(14) 0.0016(15)
C2 0.0205(17) 0.0282(19) 0.0229(17) -0.0061(15) 0.0069(13) 0.0018(15)
C3 0.0167(16) 0.037(2) 0.0176(17) 0.0027(14) 0.0032(12) 0.0025(15)
C4 0.0133(16) 0.037(2) 0.0269(19) 0.0033(16) 0.0036(13) 0.0088(15)
C5 0.0217(18) 0.037(2) 0.0218(18) 0.0069(15) 0.0042(14) 0.0067(16)
C6 0.0138(15) 0.0314(18) 0.0150(16) -0.0028(13) 0.0012(12) -0.0005(13)
C7 0.0128(15) 0.0259(17) 0.0213(17) 0.0005(13) 0.0042(12) 0.0028(12)
C8 0.0183(16) 0.0278(18) 0.0168(16) 0.0017(14) 0.0017(12) 0.0001(14)
C9 0.030(2) 0.036(2) 0.034(2) -0.0036(17) -0.0025(16) 0.0109(18)
C10 0.037(2) 0.037(2) 0.041(3) -0.0128(19) -0.0043(19) 0.007(2)
C11 0.059(3) 0.038(2) 0.027(2) 0.0014(18) 0.004(2) 0.001(2)
C12 0.062(3) 0.033(2) 0.028(2) 0.0023(17) 0.009(2) -0.005(2)
C13 0.078(4) 0.036(2) 0.035(3) -0.0038(19) 0.025(2) -0.014(3)
C14 0.073(4) 0.030(2) 0.085(4) -0.006(3) 0.049(3) -0.006(3)
C15 0.0229(17) 0.0200(16) 0.0198(17) 0.0017(13) 0.0077(13) 0.0071(14)
C16 0.0194(16) 0.0222(19) 0.0218(16) 0.0002(13) 0.0101(13) 0.0029(13)
C17 0.0162(16) 0.0247(17) 0.0305(19) -0.0087(15) 0.0062(14) -0.0020(14)
C18 0.0155(13) 0.0231(15) 0.0199(14) 0.0027(15) 0.0042(11) 0.0002(17)
C19 0.0115(15) 0.0269(17) 0.0182(16) 0.0037(13) 0.0030(12) -0.0007(13)
C20 0.0131(14) 0.0227(16) 0.0161(15) 0.0044(13) 0.0010(12) 0.0043(13)
C21 0.0183(16) 0.0218(17) 0.0250(18) -0.0017(14) 0.0047(13) 0.0002(14)
C22 0.0130(15) 0.0266(18) 0.0223(17) 0.0037(14) 0.0039(12) -0.0035(13)
C23 0.0212(17) 0.0271(19) 0.0237(18) 0.0025(14) 0.0067(14) -0.0014(15)
C24 0.0256(18) 0.028(2) 0.0245(18) 0.0018(14) 0.0085(14) -0.0016(14)
C25 0.0225(18) 0.0296(19) 0.0195(17) 0.0020(14) 0.0049(13) 0.0001(15)
C26 0.0269(19) 0.038(2) 0.0212(18) 0.0024(16) 0.0096(14) -0.0005(17)
C27 0.033(2) 0.032(2) 0.026(2) -0.0022(16) 0.0067(16) 0.0059(17)
C28 0.037(2) 0.036(2) 0.032(2) -0.0026(17) 0.0150(17) 0.0004(18)
Cl1 0.0278(4) 0.0272(4) 0.0171(4) 0.0012(3) 0.0018(3) -0.0002(4)
O5 0.0431(19) 0.059(2) 0.051(2) -0.0201(17) 0.0248(16) -0.0151(17)
O6 0.078(3) 0.057(2) 0.076(3) 0.034(2) 0.013(2) -0.006(2)
O7 0.0436(19) 0.073(3) 0.0386(18) -0.0034(17) -0.0011(14) 0.0330(18)
O8 0.071(3) 0.066(2) 0.042(2) -0.0095(18) 0.0055(18) 0.022(2)
O1W 0.0178(12) 0.0324(14) 0.0230(13) 0.0011(11) 0.0007(10) -0.0014(11)
O2W 0.0229(13) 0.0414(16) 0.0246(14) 0.0072(12) 0.0003(10) -0.0077(12)
O3W 0.0371(17) 0.048(2) 0.0359(17) 0.0034(14) 0.0038(13) 0.0132(15)

loop_
_atom_type_symbol
_atom_type_description
_atom_type_scat_dispersion_real
_atom_type_scat_dispersion_imag
_atom_type_scat_source
C C 0.0033 0.0016 'International Tables Vol C Tables 4.2.6.8 and 6.1.1.4'
H H 0.0000 0.0000 'International Tables Vol C Tables 4.2.6.8 and 6.1.1.4'
N N 0.0061 0.0033 'International Tables Vol C Tables 4.2.6.8 and 6.1.1.4'
O O 0.0106 0.0060 'International Tables Vol C Tables 4.2.6.8 and 6.1.1.4'
Cl Cl 0.1484 0.1585 'International Tables Vol C Tables 4.2.6.8 and 6.1.1.4'
Cu Cu 0.3201 1.2651 'International Tables Vol C Tables 4.2.6.8 and 6.1.1.4'

loop_
_geom_angle_atom_site_label_1
_geom_angle_atom_site_label_2
_geom_angle_atom_site_label_3
_geom_angle
_geom_angle_site_symmetry_1
_geom_angle_site_symmetry_3
N5 Cu1 N8 88.74(12) . 1_455
N5 Cu1 N1 173.61(13) . .
N8 Cu1 N1 89.46(12) 1_455 .
N5 Cu1 N4 90.63(11) . 1_655
N8 Cu1 N4 155.64(13) 1_455 1_655
N1 Cu1 N4 88.49(11) . 1_655
N5 Cu1 O1W 90.62(11) . .
N8 Cu1 O1W 108.46(11) 1_455 .
N1 Cu1 O1W 95.77(11) . .
N4 Cu1 O1W 95.90(12) 1_655 .
N2 N1 C2 109.9(3) . .
N2 N1 Cu1 116.5(2) . .
C2 N1 Cu1 133.5(2) . .
N1 N2 N3 106.1(3) . .
N2 N3 C1 111.7(3) . .
N2 N3 C3 119.5(3) . .
C1 N3 C3 128.3(3) . .
C4 N4 C8 117.3(3) . .
C4 N4 Cu1 119.4(2) . 1_455
C8 N4 Cu1 122.8(2) . 1_455
N6 N5 C16 110.0(3) . .
N6 N5 Cu1 118.1(2) . .
C16 N5 Cu1 131.8(2) . .
N5 N6 N7 105.7(3) . .
N6 N7 C15 112.2(3) . .
N6 N7 C17 118.8(3) . .
C15 N7 C17 128.9(3) . .
C18 N8 C22 119.0(3) . .
C18 N8 Cu1 120.9(2) . 1_655
C22 N8 Cu1 119.9(2) . 1_655
O8 Cl2 O6 111.9(3) . .
O8 Cl2 O7 109.7(2) . .
O6 Cl2 O7 109.9(3) . .
O8 Cl2 O5 110.6(2) . .
O6 Cl2 O5 107.3(3) . .
O7 Cl2 O5 107.4(2) . .
N3 C1 C2 105.5(3) . .
C1 C2 N1 106.7(3) . .
C1 C2 C9 128.5(3) . .
N1 C2 C9 124.6(3) . .
N3 C3 C6 112.3(3) . .
N4 C4 C5 123.8(3) . .
C4 C5 C6 118.6(3) . .
C7 C6 C5 117.5(3) . .
C7 C6 C3 123.3(3) . .
C5 C6 C3 119.2(3) . .
C8 C7 C6 120.0(3) . .
N4 C8 C7 122.7(3) . .
C2 C9 C10 113.2(4) . .
C11 C10 C9 113.2(4) . .
C12 C11 C10 112.4(4) . .
C11 C12 C13 114.0(4) . .
C12 C13 C14 112.5(4) . .
N7 C15 C16 105.8(3) . .
C15 C16 N5 106.3(3) . .
C15 C16 C23 129.6(3) . .
N5 C16 C23 123.9(3) . .
N7 C17 C20 112.2(3) . .
N8 C18 C19 122.1(4) . .
C18 C19 C20 119.8(3) . .
C19 C20 C21 118.0(3) . .
C19 C20 C17 123.2(3) . .
C21 C20 C17 118.7(3) . .
C20 C21 C22 119.6(3) . .
N8 C22 C21 121.4(3) . .
C16 C23 C24 112.6(3) . .
C25 C24 C23 112.6(3) . .
C26 C25 C24 113.1(3) . .
C27 C26 C25 112.9(3) . .
C26 C27 C28 113.4(3) . .
O3 Cl1 O1 109.8(2) . .
O3 Cl1 O2 109.23(18) . .
O1 Cl1 O2 110.5(2) . .
O3 Cl1 O4 109.15(19) . .
O1 Cl1 O4 109.55(18) . .
O2 Cl1 O4 108.61(18) . .

loop_
_geom_bond_atom_site_label_1
_geom_bond_atom_site_label_2
_geom_bond_distance
_geom_bond_site_symmetry_2
Cu1 N5 2.003(3) .
Cu1 N8 2.014(3) 1_455
Cu1 N1 2.021(3) .
Cu1 N4 2.030(3) 1_655
Cu1 O1W 2.188(3) .
N1 N2 1.317(4) .
N1 C2 1.376(5) .
N2 N3 1.334(4) .
N3 C1 1.345(5) .
N3 C3 1.448(4) .
N4 C4 1.332(5) .
N4 C8 1.340(5) .
N4 Cu1 2.030(3) 1_455
N5 N6 1.315(4) .
N5 C16 1.390(4) .
N6 N7 1.329(4) .
N7 C15 1.346(5) .
N7 C17 1.463(5) .
N8 C18 1.340(4) .
N8 C22 1.344(5) .
N8 Cu1 2.014(3) 1_655
Cl2 O8 1.375(4) .
Cl2 O6 1.411(4) .
Cl2 O7 1.440(3) .
Cl2 O5 1.442(3) .
O1 Cl1 1.428(3) .
O2 Cl1 1.443(3) .
O3 Cl1 1.428(3) .
O4 Cl1 1.445(3) .
C1 C2 1.365(5) .
C2 C9 1.513(5) .
C3 C6 1.512(5) .
C4 C5 1.381(5) .
C5 C6 1.397(5) .
C6 C7 1.384(5) .
C7 C8 1.379(5) .
C9 C10 1.517(6) .
C10 C11 1.508(7) .
C11 C12 1.503(7) .
C12 C13 1.513(7) .
C13 C14 1.516(9) .
C15 C16 1.351(5) .
C16 C23 1.508(5) .
C17 C20 1.518(5) .
C18 C19 1.381(5) .
C19 C20 1.384(5) .
C20 C21 1.385(5) .
C21 C22 1.396(5) .
C23 C24 1.533(5) .
C24 C25 1.518(5) .
C25 C26 1.516(5) .
C26 C27 1.508(6) .
C27 C28 1.517(5) .

loop_
_geom_hbond_atom_site_label_D
_geom_hbond_atom_site_label_H
_geom_hbond_atom_site_label_A
_geom_hbond_distance_DH
_geom_hbond_distance_HA
_geom_hbond_distance_DA
_geom_hbond_angle_DHA
_geom_hbond_site_symmetry_A
O3W H6W O7 0.839(19) 2.18(2) 3.015(5) 171(5) 2_645
O3W H5W O2 0.822(19) 2.26(2) 3.037(4) 158(5) .
O2W H4W Cl1 0.849(19) 2.95(3) 3.754(3) 158(4) 2_655
O2W H4W O4 0.849(19) 2.04(3) 2.855(4) 160(4) 2_655
O2W H3W O5 0.829(19) 2.09(3) 2.847(4) 153(5) .
O1W H2W O2W 0.815(19) 1.99(2) 2.749(4) 155(4) 2_646
O1W H1W O7 0.810(19) 2.05(2) 2.823(4) 160(4) 2_546
